data_2207222
loop_
_publ_author_name
'Zhu, Long-Guan'
'Xiao, Hong-Ping'

_publ_section_title
;
 Poly[aqua(2,2'-bipyridine)(\m~3~-3-sulfonatobenzoato)lead(II)]
;
_journal_coeditor_code FL6194
_journal_issue 11
_journal_name_full 'Acta Crystallographica Section E'
_journal_page_first m2283
_journal_page_last m2285
_journal_paper_doi 10.1107/S1600536805032289
_journal_volume 61
_journal_year 2005
_chemical_formula_iupac '[Pb (C7 H4 O5 S) (C10 H8 N2) (H2 O)]'
_chemical_formula_moiety 'C17 H14 N2 O6 Pb S'
_chemical_formula_sum 'C17 H14 N2 O6 Pb S'
_chemical_formula_weight 581.55
_chemical_name_systematic
;
Poly[aqua(2,2'-bipyridine)(\m~3~-3-sulfonatobenzoato)lead(II)]
;
_space_group_IT_number 2
_symmetry_cell_setting triclinic
_symmetry_space_group_name_Hall '-P 1'
_symmetry_space_group_name_H-M 'P -1'
_atom_sites_solution_hydrogens geom
_atom_sites_solution_primary direct
_atom_sites_solution_secondary difmap
_audit_creation_method SHELXL97
_cell_angle_alpha 98.2270(10)
_cell_angle_beta 98.1470(10)
_cell_angle_gamma 102.2320(10)
_cell_formula_units_Z 2
_cell_length_a 7.0098(4)
_cell_length_b 11.2360(7)
_cell_length_c 11.6818(7)
_cell_measurement_reflns_used 3723
_cell_measurement_temperature 295(2)
_cell_measurement_theta_max 28.0
_cell_measurement_theta_min 2.8
_cell_volume 875.75(9)
_computing_cell_refinement 'SAINT (Bruker, 2002)'
_computing_data_collection 'SMART (Bruker, 2002)'
_computing_data_reduction SAINT
_computing_molecular_graphics 'ORTEP-3 for Windows (Farrugia, 1997)'
_computing_publication_material 'WinGX (Farrugia, 1999)'
_computing_structure_refinement 'SHELXL97 (Sheldrick, 1997)'
_computing_structure_solution 'SHELXS97 (Sheldrick, 1997)'
_diffrn_ambient_temperature 295(2)
_diffrn_measured_fraction_theta_full 0.980
_diffrn_measured_fraction_theta_max 0.980
_diffrn_measurement_device_type 'Bruker APEX area-detector'
_diffrn_measurement_method '\f and \w'
_diffrn_radiation_monochromator graphite
_diffrn_radiation_source 'fine-focus sealed tube'
_diffrn_radiation_type MoK\a
_diffrn_radiation_wavelength 0.71073
_diffrn_reflns_av_R_equivalents 0.019
_diffrn_reflns_av_sigmaI/netI 0.038
_diffrn_reflns_limit_h_max 8
_diffrn_reflns_limit_h_min -8
_diffrn_reflns_limit_k_max 13
_diffrn_reflns_limit_k_min -13
_diffrn_reflns_limit_l_max 13
_diffrn_reflns_limit_l_min -14
_diffrn_reflns_number 4803
_diffrn_reflns_theta_full 25.50
_diffrn_reflns_theta_max 25.5
_diffrn_reflns_theta_min 1.79
_diffrn_standards_number 0
_exptl_absorpt_coefficient_mu 9.791
_exptl_absorpt_correction_T_max 0.508
_exptl_absorpt_correction_T_min 0.185
_exptl_absorpt_correction_type multi-scan
_exptl_absorpt_process_details '(SADABS; Bruker, 2002)'
_exptl_crystal_colour pale-yellow
_exptl_crystal_density_diffrn 2.205
_exptl_crystal_density_method 'not measured'
_exptl_crystal_description block
_exptl_crystal_F_000 552
_exptl_crystal_size_max 0.18
_exptl_crystal_size_mid 0.15
_exptl_crystal_size_min 0.07
_refine_diff_density_max 2.083
_refine_diff_density_min -1.550
_refine_ls_extinction_method none
_refine_ls_goodness_of_fit_ref 1.05
_refine_ls_hydrogen_treatment mixed
_refine_ls_matrix_type full
_refine_ls_number_parameters 250
_refine_ls_number_reflns 3210
_refine_ls_number_restraints 3
_refine_ls_restrained_S_all 1.05
_refine_ls_R_factor_all 0.034
_refine_ls_R_factor_gt 0.032
_refine_ls_shift/su_max 0.000
_refine_ls_shift/su_mean 0.000
_refine_ls_structure_factor_coef Fsqd
_refine_ls_weighting_details 'calc w = 1/[\s^2^(Fo^2^)+(0.0524P)^2^] where P = (Fo^2^+2Fc^2^)/3'
_refine_ls_weighting_scheme calc
_refine_ls_wR_factor_gt 0.077
_refine_ls_wR_factor_ref 0.078
_reflns_number_gt 3069
_reflns_number_total 3210
_reflns_threshold_expression I>2\s(I)
_cod_data_source_file fl6194.cif
_cod_data_source_block I
_cod_database_code 2207222
_cod_database_fobs_code 2207222

loop_
_symmetry_equiv_pos_as_xyz
'x, y, z'
'-x, -y, -z'

loop_
_atom_site_label
_atom_site_fract_x
_atom_site_fract_y
_atom_site_fract_z
_atom_site_U_iso_or_equiv
_atom_site_adp_type
_atom_site_calc_flag
_atom_site_refinement_flags
_atom_site_occupancy
_atom_site_type_symbol
Pb1 0.85100(3) 0.297872(17) 0.343132(17) 0.02389(10) Uani d . 1 Pb
S1 1.2550(2) 0.40708(13) 0.63256(14) 0.0276(3) Uani d . 1 S
O1 0.8992(7) -0.1562(4) 0.6653(5) 0.0439(12) Uani d . 1 O
O2 1.2099(7) -0.0650(4) 0.6664(4) 0.0381(11) Uani d . 1 O
O3 1.2025(8) 0.4411(4) 0.5183(4) 0.0432(12) Uani d . 1 O
O4 1.4422(7) 0.3725(4) 0.6468(5) 0.0492(14) Uani d . 1 O
O5 1.2413(7) 0.5009(4) 0.7282(4) 0.0362(11) Uani d . 1 O
O6 0.4922(8) 0.2836(5) 0.4024(5) 0.0525(13) Uani d D 1 O
N1 0.6353(7) 0.2116(4) 0.1454(4) 0.0321(12) Uani d . 1 N
N2 1.0125(8) 0.3380(5) 0.1689(4) 0.0317(11) Uani d . 1 N
C1 1.0310(9) -0.0629(5) 0.6591(5) 0.0280(13) Uani d . 1 C
C2 0.9741(9) 0.0571(5) 0.6474(5) 0.0275(13) Uani d . 1 C
C3 1.1206(9) 0.1610(5) 0.6457(5) 0.0256(12) Uani d . 1 C
H3 1.2520 0.1557 0.6499 0.031 Uiso calc R 1 H
C4 1.0698(9) 0.2736(5) 0.6375(5) 0.0239(12) Uani d . 1 C
C5 0.8745(9) 0.2820(6) 0.6322(6) 0.0305(13) Uani d . 1 C
H5 0.8423 0.3580 0.6302 0.037 Uiso calc R 1 H
C6 0.7263(9) 0.1770(6) 0.6300(6) 0.0333(14) Uani d . 1 C
H6 0.5946 0.1820 0.6230 0.040 Uiso calc R 1 H
C7 0.7754(10) 0.0648(6) 0.6381(6) 0.0333(14) Uani d . 1 C
H7 0.6766 -0.0053 0.6373 0.040 Uiso calc R 1 H
C8 0.4499(11) 0.1463(7) 0.1399(7) 0.0473(18) Uani d . 1 C
H8 0.4085 0.1298 0.2094 0.057 Uiso calc R 1 H
C9 0.3166(13) 0.1020(9) 0.0349(8) 0.065(2) Uani d . 1 C
H9 0.1879 0.0572 0.0328 0.078 Uiso calc R 1 H
C10 0.3832(15) 0.1272(10) -0.0640(8) 0.074(3) Uani d . 1 C
H10 0.2984 0.0981 -0.1360 0.089 Uiso calc R 1 H
C11 0.5743(12) 0.1952(8) -0.0615(6) 0.055(2) Uani d . 1 C
H11 0.6167 0.2138 -0.1301 0.066 Uiso calc R 1 H
C12 0.7000(10) 0.2346(6) 0.0465(5) 0.0349(14) Uani d . 1 C
C13 0.9078(10) 0.3041(6) 0.0590(6) 0.0347(14) Uani d . 1 C
C14 0.9941(12) 0.3334(8) -0.0361(7) 0.055(2) Uani d . 1 C
H14 0.9213 0.3092 -0.1120 0.066 Uiso calc R 1 H
C15 1.1890(14) 0.3988(9) -0.0169(8) 0.068(3) Uani d . 1 C
H15 1.2480 0.4194 -0.0801 0.081 Uiso calc R 1 H
C16 1.2955(12) 0.4332(8) 0.0942(7) 0.058(2) Uani d . 1 C
H16 1.4275 0.4769 0.1083 0.070 Uiso calc R 1 H
C17 1.2016(10) 0.4014(6) 0.1856(7) 0.0405(15) Uani d . 1 C
H17 1.2729 0.4251 0.2619 0.049 Uiso calc R 1 H
H6A 0.500(9) 0.333(5) 0.466(4) 0.050 Uiso d D 1 H
H6B 0.374(4) 0.240(6) 0.381(6) 0.050 Uiso d D 1 H

loop_
_atom_site_aniso_label
_atom_site_aniso_U_11
_atom_site_aniso_U_22
_atom_site_aniso_U_33
_atom_site_aniso_U_12
_atom_site_aniso_U_13
_atom_site_aniso_U_23
Pb1 0.02542(15) 0.02036(13) 0.02380(14) 0.00405(9) 0.00170(9) 0.00184(9)
S1 0.0262(8) 0.0199(7) 0.0353(8) 0.0054(6) 0.0040(6) 0.0016(6)
O1 0.032(3) 0.028(2) 0.075(4) 0.0069(19) 0.015(2) 0.017(2)
O2 0.032(3) 0.023(2) 0.056(3) 0.0074(18) -0.002(2) 0.006(2)
O3 0.051(3) 0.038(3) 0.038(3) -0.002(2) 0.010(2) 0.012(2)
O4 0.025(2) 0.031(2) 0.090(4) 0.0099(19) 0.007(3) 0.005(3)
O5 0.049(3) 0.020(2) 0.038(3) 0.0061(19) 0.008(2) 0.0036(18)
O6 0.034(3) 0.062(3) 0.055(3) 0.009(2) 0.011(2) -0.011(3)
N1 0.032(3) 0.027(3) 0.029(3) 0.000(2) -0.003(2) 0.000(2)
N2 0.032(3) 0.031(3) 0.029(3) 0.005(2) 0.005(2) 0.002(2)
C1 0.033(3) 0.025(3) 0.026(3) 0.010(3) 0.000(3) 0.004(2)
C2 0.029(3) 0.025(3) 0.027(3) 0.005(2) 0.005(3) 0.005(2)
C3 0.024(3) 0.025(3) 0.027(3) 0.006(2) 0.002(2) 0.003(2)
C4 0.029(3) 0.022(3) 0.021(3) 0.006(2) 0.002(2) 0.004(2)
C5 0.031(3) 0.027(3) 0.039(4) 0.015(3) 0.008(3) 0.007(3)
C6 0.024(3) 0.039(3) 0.043(4) 0.014(3) 0.010(3) 0.014(3)
C7 0.027(3) 0.034(3) 0.040(4) 0.006(3) 0.008(3) 0.010(3)
C8 0.040(4) 0.038(4) 0.051(5) -0.009(3) 0.004(3) -0.001(3)
C9 0.037(5) 0.075(6) 0.063(6) -0.013(4) -0.003(4) -0.002(5)
C10 0.060(6) 0.100(8) 0.041(5) 0.002(5) -0.019(4) -0.004(5)
C11 0.054(5) 0.069(5) 0.030(4) 0.000(4) -0.005(3) 0.000(4)
C12 0.041(4) 0.036(3) 0.026(3) 0.013(3) 0.001(3) -0.001(3)
C13 0.040(4) 0.035(3) 0.031(3) 0.012(3) 0.007(3) 0.005(3)
C14 0.051(5) 0.082(6) 0.031(4) 0.007(4) 0.011(3) 0.016(4)
C15 0.061(6) 0.094(7) 0.055(5) 0.010(5) 0.028(5) 0.033(5)
C16 0.038(4) 0.081(6) 0.058(5) 0.004(4) 0.017(4) 0.022(4)
C17 0.031(4) 0.043(4) 0.046(4) 0.007(3) 0.006(3) 0.009(3)

loop_
_atom_type_symbol
_atom_type_description
_atom_type_scat_dispersion_real
_atom_type_scat_dispersion_imag
_atom_type_scat_source
C C 0.0033 0.0016 'International Tables Vol C Tables 4.2.6.8 and 6.1.1.4'
H H 0.0000 0.0000 'International Tables Vol C Tables 4.2.6.8 and 6.1.1.4'
N N 0.0061 0.0033 'International Tables Vol C Tables 4.2.6.8 and 6.1.1.4'
O O 0.0106 0.0060 'International Tables Vol C Tables 4.2.6.8 and 6.1.1.4'
Pb Pb -3.3944 10.1111 'International Tables Vol C Tables 4.2.6.8 and 6.1.1.4'
S S 0.1246 0.1234 'International Tables Vol C Tables 4.2.6.8 and 6.1.1.4'

loop_
_geom_angle_atom_site_label_1
_geom_angle_atom_site_label_2
_geom_angle_atom_site_label_3
_geom_angle_site_symmetry_1
_geom_angle_site_symmetry_3
_geom_angle
_geom_angle_publ_flag
O2 Pb1 O1 2_756 2_756 50.53(14) yes
O1 Pb1 O3 2_756 . 76.52(15) yes
O1 Pb1 O5 2_756 2_766 143.95(15) yes
O1 Pb1 O6 2_756 . 136.36(17) yes
N1 Pb1 O1 . 2_756 98.92(16) yes
N2 Pb1 O1 . 2_756 74.58(16) yes
O2 Pb1 O3 2_756 . 113.63(14) yes
O2 Pb1 O5 2_756 2_766 151.96(15) yes
O2 Pb1 O6 2_756 . 87.76(16) yes
N1 Pb1 O2 . 2_756 76.70(15) yes
N2 Pb1 O2 . 2_756 104.73(16) yes
O5 Pb1 O3 2_766 . 94.41(14) yes
O6 Pb1 O3 . . 117.93(15) yes
N1 Pb1 O3 . . 158.46(15) yes
N2 Pb1 O3 . . 94.25(15) yes
O6 Pb1 O5 . 2_766 78.85(17) yes
N1 Pb1 O5 . 2_766 76.79(15) yes
N2 Pb1 O5 . 2_766 71.37(15) yes
N1 Pb1 O6 . . 80.07(16) yes
N2 Pb1 O6 . . 137.58(18) yes
N1 Pb1 N2 . . 64.39(16) yes
O4 S1 O5 . . 113.1(3) ?
O4 S1 O3 . . 112.9(3) ?
O5 S1 O3 . . 111.7(3) ?
O4 S1 C4 . . 106.9(3) ?
O5 S1 C4 . . 105.6(3) ?
O3 S1 C4 . . 106.0(3) ?
C1 O1 Pb1 . 2_756 91.6(4) ?
C1 O2 Pb1 . 2_756 94.8(3) ?
S1 O3 Pb1 . . 122.6(2) ?
S1 O5 Pb1 . 2_766 113.6(2) ?
Pb1 O6 H6A . . 111(4) ?
Pb1 O6 H6B . . 140(4) ?
H6A O6 H6B . . 109(6) ?
C8 N1 C12 . . 119.8(6) ?
C8 N1 Pb1 . . 119.1(5) ?
C12 N1 Pb1 . . 121.1(4) ?
C17 N2 C13 . . 119.1(6) ?
C17 N2 Pb1 . . 119.8(4) ?
C13 N2 Pb1 . . 121.0(4) ?
O2 C1 O1 . . 122.3(5) ?
O2 C1 C2 . . 118.3(5) ?
O1 C1 C2 . . 119.3(6) ?
C3 C2 C7 . . 119.9(5) ?
C3 C2 C1 . . 119.2(5) ?
C7 C2 C1 . . 120.8(5) ?
C2 C3 C4 . . 119.7(5) ?
C2 C3 H3 . . 120.2 ?
C4 C3 H3 . . 120.2 ?
C5 C4 C3 . . 120.3(5) ?
C5 C4 S1 . . 119.4(4) ?
C3 C4 S1 . . 120.2(5) ?
C4 C5 C6 . . 120.1(5) ?
C4 C5 H5 . . 120.0 ?
C6 C5 H5 . . 120.0 ?
C7 C6 C5 . . 119.9(6) ?
C7 C6 H6 . . 120.0 ?
C5 C6 H6 . . 120.0 ?
C6 C7 C2 . . 120.0(6) ?
C6 C7 H7 . . 120.0 ?
C2 C7 H7 . . 120.0 ?
N1 C8 C9 . . 122.9(7) ?
N1 C8 H8 . . 118.6 ?
C9 C8 H8 . . 118.6 ?
C10 C9 C8 . . 116.6(8) ?
C10 C9 H9 . . 121.7 ?
C8 C9 H9 . . 121.7 ?
C9 C10 C11 . . 122.0(8) ?
C9 C10 H10 . . 119.0 ?
C11 C10 H10 . . 119.0 ?
C12 C11 C10 . . 118.0(7) ?
C12 C11 H11 . . 121.0 ?
C10 C11 H11 . . 121.0 ?
N1 C12 C11 . . 120.6(7) ?
N1 C12 C13 . . 116.8(6) ?
C11 C12 C13 . . 122.6(6) ?
N2 C13 C14 . . 120.7(7) ?
N2 C13 C12 . . 116.4(6) ?
C14 C13 C12 . . 122.9(6) ?
C15 C14 C13 . . 119.3(7) ?
C15 C14 H14 . . 120.4 ?
C13 C14 H14 . . 120.4 ?
C16 C15 C14 . . 120.2(7) ?
C16 C15 H15 . . 119.9 ?
C14 C15 H15 . . 119.9 ?
C15 C16 C17 . . 118.0(8) ?
C15 C16 H16 . . 121.0 ?
C17 C16 H16 . . 121.0 ?
N2 C17 C16 . . 122.8(7) ?
N2 C17 H17 . . 118.6 ?
C16 C17 H17 . . 118.6 ?

loop_
_geom_bond_atom_site_label_1
_geom_bond_atom_site_label_2
_geom_bond_site_symmetry_2
_geom_bond_distance
_geom_bond_publ_flag
Pb1 O1 2_756 2.607(4) yes
Pb1 O2 2_756 2.543(4) yes
Pb1 O3 . 2.966(5) yes
Pb1 O5 2_766 2.689(4) yes
Pb1 O6 . 2.680(5) yes
Pb1 N1 . 2.511(5) yes
Pb1 N2 . 2.515(5) yes
S1 O3 . 1.459(5) yes
S1 O4 . 1.440(5) yes
S1 O5 . 1.451(5) yes
S1 C4 . 1.777(6) no
O1 C1 . 1.260(7) yes
O1 Pb1 2_756 2.607(4) no
O2 C1 . 1.250(8) yes
O2 Pb1 2_756 2.543(4) ?
O5 Pb1 2_766 2.689(4) ?
O6 H6A . 0.85(5) ?
O6 H6B . 0.85(5) ?
N1 C8 . 1.338(9) ?
N1 C12 . 1.339(8) ?
N2 C17 . 1.338(9) ?
N2 C13 . 1.344(8) ?
C1 C2 . 1.504(8) ?
C2 C3 . 1.387(8) ?
C2 C7 . 1.404(9) ?
C3 C4 . 1.398(8) ?
C3 H3 . 0.9300 ?
C4 C5 . 1.385(8) ?
C5 C6 . 1.391(9) ?
C5 H5 . 0.9300 ?
C6 C7 . 1.387(8) ?
C6 H6 . 0.9300 ?
C7 H7 . 0.9300 ?
C8 C9 . 1.389(11) ?
C8 H8 . 0.9300 ?
C9 C10 . 1.350(13) ?
C9 H9 . 0.9300 ?
C10 C11 . 1.389(13) ?
C10 H10 . 0.9300 ?
C11 C12 . 1.386(9) ?
C11 H11 . 0.9300 ?
C12 C13 . 1.476(10) ?
C13 C14 . 1.385(9) ?
C14 C15 . 1.377(12) ?
C14 H14 . 0.9300 ?
C15 C16 . 1.361(12) ?
C15 H15 . 0.9300 ?
C16 C17 . 1.381(10) ?
C16 H16 . 0.9300 ?
C17 H17 . 0.9300 ?

loop_
_geom_hbond_atom_site_label_D
_geom_hbond_atom_site_label_H
_geom_hbond_atom_site_label_A
_geom_hbond_site_symmetry_A
_geom_hbond_distance_DH
_geom_hbond_distance_HA
_geom_hbond_distance_DA
_geom_hbond_angle_DHA
_geom_hbond_publ_flag
O6 H6A O4 1_455 0.85(5) 2.21(4) 2.982(8) 151(6) yes
O6 H6B O1 2_656 0.85(5) 1.91(5) 2.756(7) 175(7) yes

loop_
_geom_torsion_atom_site_label_1
_geom_torsion_atom_site_label_2
_geom_torsion_atom_site_label_3
_geom_torsion_atom_site_label_4
_geom_torsion_site_symmetry_1
_geom_torsion_site_symmetry_4
_geom_torsion
O4 S1 O3 Pb1 . . 115.9(3)
O5 S1 O3 Pb1 . . -115.3(3)
C4 S1 O3 Pb1 . . -0.8(4)
N1 Pb1 O3 S1 . . -153.6(3)
N2 Pb1 O3 S1 . . -146.6(3)
O2 Pb1 O3 S1 2_756 . -38.5(4)
O1 Pb1 O3 S1 2_756 . -73.6(3)
O6 Pb1 O3 S1 . . 62.1(4)
O5 Pb1 O3 S1 2_766 . 141.8(3)
O4 S1 O5 Pb1 . 2_766 125.0(3)
O3 S1 O5 Pb1 . 2_766 -3.7(4)
C4 S1 O5 Pb1 . 2_766 -118.5(3)
N2 Pb1 N1 C8 . . 178.1(6)
O2 Pb1 N1 C8 2_756 . 64.3(5)
O1 Pb1 N1 C8 2_756 . 110.0(5)
O6 Pb1 N1 C8 . . -25.7(5)
O5 Pb1 N1 C8 2_766 . -106.5(5)
O3 Pb1 N1 C8 . . -174.2(4)
N2 Pb1 N1 C12 . . -4.9(4)
O2 Pb1 N1 C12 2_756 . -118.7(5)
O1 Pb1 N1 C12 2_756 . -72.9(5)
O6 Pb1 N1 C12 . . 151.3(5)
O5 Pb1 N1 C12 2_766 . 70.6(5)
O3 Pb1 N1 C12 . . 2.9(7)
N1 Pb1 N2 C17 . . -179.9(5)
O2 Pb1 N2 C17 2_756 . -112.8(5)
O1 Pb1 N2 C17 2_756 . -71.8(5)
O6 Pb1 N2 C17 . . 144.1(4)
O5 Pb1 N2 C17 2_766 . 96.2(5)
O3 Pb1 N2 C17 . . 3.0(5)
N1 Pb1 N2 C13 . . 4.8(4)
O2 Pb1 N2 C13 2_756 . 71.9(5)
O1 Pb1 N2 C13 2_756 . 112.9(5)
O6 Pb1 N2 C13 . . -31.3(6)
O5 Pb1 N2 C13 2_766 . -79.1(5)
O3 Pb1 N2 C13 . . -172.3(5)
Pb1 O2 C1 O1 2_756 . 9.0(7)
Pb1 O2 C1 C2 2_756 . -173.5(5)
Pb1 O1 C1 O2 2_756 . -8.8(6)
Pb1 O1 C1 C2 2_756 . 173.8(5)
O2 C1 C2 C3 . . -0.3(9)
O1 C1 C2 C3 . . 177.3(6)
O2 C1 C2 C7 . . 179.6(6)
O1 C1 C2 C7 . . -2.8(9)
C7 C2 C3 C4 . . 1.5(9)
C1 C2 C3 C4 . . -178.6(5)
C2 C3 C4 C5 . . 0.6(9)
C2 C3 C4 S1 . . -178.9(4)
O4 S1 C4 C5 . . 176.5(5)
O5 S1 C4 C5 . . 55.8(5)
O3 S1 C4 C5 . . -62.8(5)
O4 S1 C4 C3 . . -3.9(6)
O5 S1 C4 C3 . . -124.6(5)
O3 S1 C4 C3 . . 116.7(5)
C3 C4 C5 C6 . . -2.8(9)
S1 C4 C5 C6 . . 176.7(5)
C4 C5 C6 C7 . . 2.8(10)
C5 C6 C7 C2 . . -0.6(10)
C3 C2 C7 C6 . . -1.5(9)
C1 C2 C7 C6 . . 178.6(6)
C12 N1 C8 C9 . . -1.3(11)
Pb1 N1 C8 C9 . . 175.8(7)
N1 C8 C9 C10 . . 0.5(14)
C8 C9 C10 C11 . . -0.8(16)
C9 C10 C11 C12 . . 1.9(16)
C8 N1 C12 C11 . . 2.4(10)
Pb1 N1 C12 C11 . . -174.6(5)
C8 N1 C12 C13 . . -178.3(6)
Pb1 N1 C12 C13 . . 4.7(7)
C10 C11 C12 N1 . . -2.6(12)
C10 C11 C12 C13 . . 178.1(8)
C17 N2 C13 C14 . . 0.5(10)
Pb1 N2 C13 C14 . . 175.8(6)
C17 N2 C13 C12 . . -179.9(6)
Pb1 N2 C13 C12 . . -4.5(7)
N1 C12 C13 N2 . . -0.1(9)
C11 C12 C13 N2 . . 179.2(7)
N1 C12 C13 C14 . . 179.5(7)
C11 C12 C13 C14 . . -1.2(11)
N2 C13 C14 C15 . . -0.5(12)
C12 C13 C14 C15 . . 179.9(8)
C13 C14 C15 C16 . . 0.5(15)
C14 C15 C16 C17 . . -0.5(15)
C13 N2 C17 C16 . . -0.5(10)
Pb1 N2 C17 C16 . . -175.9(6)
C15 C16 C17 N2 . . 0.5(13)
